data_7128446
loop_
_publ_author_name
'Deng, Peng'
'Shi, Xianghui'
'Gong, Xun'
'Cheng, Jianhua'

_publ_section_title
;
 Trinuclear scandium methylidyne complexes stabilized by
 pentamethylcyclopentadienyl ligands.
;
_journal_issue 52
_journal_name_full 'Chemical communications (Cambridge, England)'
_journal_page_first 6436
_journal_page_last 6439
_journal_paper_doi 10.1039/d1cc01645h
_journal_volume 57
_journal_year 2021
_chemical_formula_moiety 'C82 H120 N2 O6 Sc6'
_chemical_formula_sum 'C82 H120 N2 O6 Sc6'
_chemical_formula_weight 1499.55
_chemical_name_common '[(Cp*)Sc(OMe)]3[CHC(Ph)N]'
_chemical_properties_physical Air-sensitive,Moisture-sensitive
_space_group_crystal_system triclinic
_space_group_IT_number 2
_space_group_name_Hall '-P 1'
_space_group_name_H-M_alt 'P -1'
_atom_sites_solution_hydrogens mixed
_audit_creation_method SHELXL-2018/3
_audit_update_record
;
2021-03-05 deposited with the CCDC.	2021-05-31 downloaded from the CCDC.
;
_cell_angle_alpha 67.491(3)
_cell_angle_beta 87.569(3)
_cell_angle_gamma 79.633(3)
_cell_formula_units_Z 2
_cell_length_a 16.9260(15)
_cell_length_b 17.5138(18)
_cell_length_c 18.0380(17)
_cell_measurement_reflns_used 9074
_cell_measurement_temperature 193(2)
_cell_measurement_theta_max 30.11
_cell_measurement_theta_min 2.45
_cell_volume 4857.1(8)
_computing_data_collection 'Bruker D8 Venture diffractometer'
_computing_molecular_graphics 'ORTEP-3 for Windows (Farrugia, 2012)'
_computing_publication_material 'WinGX publication routines (Farrugia, 2012)'
_computing_structure_refinement 'SHELXL-2018/3 (Sheldrick, 2018)'
_computing_structure_solution 'SUPERFLIP (Palatinus & Chapuis,2007)'
_diffrn_ambient_temperature 193(2)
_diffrn_measured_fraction_theta_full 0.994
_diffrn_measured_fraction_theta_max 0.994
_diffrn_measurement_device_type 'CCD area detector'
_diffrn_measurement_method 'phi and omega scans'
_diffrn_radiation_type MoK\a
_diffrn_radiation_wavelength 0.71073
_diffrn_reflns_av_R_equivalents 0.1107
_diffrn_reflns_av_unetI/netI 0.0679
_diffrn_reflns_Laue_measured_fraction_full 0.994
_diffrn_reflns_Laue_measured_fraction_max 0.994
_diffrn_reflns_limit_h_max 20
_diffrn_reflns_limit_h_min -20
_diffrn_reflns_limit_k_max 20
_diffrn_reflns_limit_k_min -20
_diffrn_reflns_limit_l_max 21
_diffrn_reflns_limit_l_min -21
_diffrn_reflns_number 133745
_diffrn_reflns_point_group_measured_fraction_full 0.994
_diffrn_reflns_point_group_measured_fraction_max 0.994
_diffrn_reflns_theta_full 25.000
_diffrn_reflns_theta_max 25.000
_diffrn_reflns_theta_min 1.920
_exptl_absorpt_coefficient_mu 0.437
_exptl_absorpt_correction_T_max 0.970
_exptl_absorpt_correction_T_min 0.944
_exptl_absorpt_correction_type empirical
_exptl_absorpt_process_details 'Sheldrick, G. M. SADABS, Version 2.10; Bruker AXS, Inc.: Madison, WI 2003.'
_exptl_crystal_colour Yellow
_exptl_crystal_density_diffrn 1.025
_exptl_crystal_density_method 'not measured'
_exptl_crystal_description Block
_exptl_crystal_F_000 1600
_exptl_crystal_recrystallization_method 'Re-crystallisation from solvent: isooctane'
_exptl_crystal_size_max 0.150
_exptl_crystal_size_mid 0.110
_exptl_crystal_size_min 0.070
_refine_diff_density_max 1.367
_refine_diff_density_min -0.626
_refine_diff_density_rms 0.070
_refine_ls_extinction_method none
_refine_ls_goodness_of_fit_ref 1.029
_refine_ls_hydrogen_treatment mixed
_refine_ls_matrix_type full
_refine_ls_number_parameters 894
_refine_ls_number_reflns 17000
_refine_ls_number_restraints 12
_refine_ls_restrained_S_all 1.029
_refine_ls_R_factor_all 0.1119
_refine_ls_R_factor_gt 0.0662
_refine_ls_shift/su_max 0.001
_refine_ls_shift/su_mean 0.000
_refine_ls_structure_factor_coef Fsqd
_refine_ls_weighting_details 'w=1/[\s^2^(Fo^2^)+(0.0927P)^2^+4.9022P] where P=(Fo^2^+2Fc^2^)/3'
_refine_ls_weighting_scheme calc
_refine_ls_wR_factor_gt 0.1653
_refine_ls_wR_factor_ref 0.1974
_reflns_Friedel_coverage 0.000
_reflns_number_gt 10814
_reflns_number_total 17000
_reflns_threshold_expression 'I > 2\s(I)'
_cod_data_source_file d1cc01645h2.cif
_cod_data_source_block Deng01-2021
_cod_depositor_comments 'Adding full bibliography for 7128441--7128448.cif.'
_cod_database_code 7128446
_shelx_shelxl_version_number 2018/3
_shelx_space_group_comment
;
The symmetry employed for this shelxl refinement is uniquely defined
by the following loop, which should always be used as a source of
symmetry information in preference to the above space-group names.
They are only intended as comments.
;
_shelx_estimated_absorpt_t_min 0.937
_shelx_estimated_absorpt_t_max 0.970

loop_
_space_group_symop_operation_xyz
'x, y, z'
'-x, -y, -z'

loop_
_atom_site_label
_atom_site_type_symbol
_atom_site_fract_x
_atom_site_fract_y
_atom_site_fract_z
_atom_site_U_iso_or_equiv
_atom_site_adp_type
_atom_site_occupancy
_atom_site_site_symmetry_order
_atom_site_calc_flag
_atom_site_refinement_flags_posn
_atom_site_refinement_flags_adp
_atom_site_refinement_flags_occupancy
_atom_site_disorder_assembly
_atom_site_disorder_group
C1 C 0.2956(2) 0.7095(3) 0.0861(2) 0.0358(9) Uani 1 1 d . . . . .
C2 C 0.2884(2) 0.7627(3) 0.1262(2) 0.0335(9) Uani 1 1 d . . . . .
C3 C 0.2207(2) 0.8333(3) 0.1203(2) 0.0376(10) Uani 1 1 d . . . . .
C4 C 0.2169(3) 0.8733(4) 0.1724(3) 0.0686(16) Uani 1 1 d . . . . .
H4 H 0.258089 0.856506 0.212568 0.082 Uiso 1 1 calc R U . . .
C5 C 0.1539(3) 0.9382(4) 0.1679(4) 0.090(2) Uani 1 1 d . . . . .
H5 H 0.153613 0.966324 0.203768 0.108 Uiso 1 1 calc R U . . .
C6 C 0.0935(3) 0.9615(4) 0.1134(4) 0.0700(16) Uani 1 1 d . . . . .
H6 H 0.050130 1.005231 0.111001 0.084 Uiso 1 1 calc R U . . .
C7 C 0.0955(3) 0.9211(3) 0.0610(3) 0.0632(15) Uani 1 1 d . . . . .
H7 H 0.053128 0.937273 0.022207 0.076 Uiso 1 1 calc R U . . .
C8 C 0.1576(3) 0.8580(3) 0.0641(3) 0.0558(13) Uani 1 1 d . . . . .
H8 H 0.157818 0.830690 0.027598 0.067 Uiso 1 1 calc R U . . .
C9 C 0.4820(4) 0.5397(4) 0.3504(4) 0.110(3) Uani 1 1 d . . . . .
H9A H 0.530622 0.559873 0.357004 0.164 Uiso 1 1 calc R U . . .
H9B H 0.496010 0.496595 0.327648 0.164 Uiso 1 1 calc R U . . .
H9C H 0.457961 0.515690 0.402824 0.164 Uiso 1 1 calc R U . . .
C10 C 0.6016(2) 0.6993(4) 0.1678(3) 0.0611(14) Uani 1 1 d . . . . .
H10A H 0.620455 0.685327 0.222873 0.092 Uiso 1 1 calc R U . . .
H10B H 0.627650 0.744303 0.130660 0.092 Uiso 1 1 calc R U . . .
H10C H 0.615207 0.649478 0.154206 0.092 Uiso 1 1 calc R U . . .
C11 C 0.5096(3) 0.5316(3) 0.1559(3) 0.0578(7) Uani 1 1 d . . . . .
H11A H 0.543925 0.544434 0.109126 0.087 Uiso 1 1 calc R U . . .
H11B H 0.539535 0.528771 0.202509 0.087 Uiso 1 1 calc R U . . .
H11C H 0.493046 0.477524 0.167302 0.087 Uiso 1 1 calc R U . . .
C12 C 0.2611(3) 0.5311(4) 0.3192(3) 0.0633(14) Uani 1 1 d . . . . .
C13 C 0.2097(3) 0.5791(3) 0.2554(4) 0.0616(14) Uani 1 1 d . . . . .
C14 C 0.2262(3) 0.5496(3) 0.1945(3) 0.0563(13) Uani 1 1 d . . . . .
C15 C 0.2919(3) 0.4811(3) 0.2195(3) 0.0601(14) Uani 1 1 d . . . . .
C16 C 0.3124(3) 0.4694(3) 0.3000(3) 0.0598(14) Uani 1 1 d . . . . .
C17 C 0.2621(5) 0.5404(5) 0.4002(4) 0.103(2) Uani 1 1 d . . . . .
H17A H 0.305028 0.498104 0.435032 0.155 Uiso 1 1 calc R U . . .
H17B H 0.271776 0.596648 0.391736 0.155 Uiso 1 1 calc R U . . .
H17C H 0.210270 0.532478 0.425501 0.155 Uiso 1 1 calc R U . . .
C18 C 0.1427(4) 0.6499(4) 0.2555(5) 0.102(2) Uani 1 1 d . . . . .
H18A H 0.113881 0.675059 0.203405 0.152 Uiso 1 1 calc R U . . .
H18B H 0.105270 0.627383 0.297986 0.152 Uiso 1 1 calc R U . . .
H18C H 0.165828 0.692700 0.265320 0.152 Uiso 1 1 calc R U . . .
C19 C 0.1775(4) 0.5787(5) 0.1180(4) 0.115(3) Uani 1 1 d . . . . .
H19A H 0.201876 0.547991 0.084904 0.172 Uiso 1 1 calc R U . . .
H19B H 0.122593 0.568111 0.130548 0.172 Uiso 1 1 calc R U . . .
H19C H 0.176102 0.638974 0.088537 0.172 Uiso 1 1 calc R U . . .
C20 C 0.3273(4) 0.4301(5) 0.1718(5) 0.104(3) Uani 1 1 d . . . . .
H20A H 0.371861 0.386918 0.202838 0.156 Uiso 1 1 calc R U . . .
H20B H 0.286009 0.403257 0.160223 0.156 Uiso 1 1 calc R U . . .
H20C H 0.347207 0.466860 0.121348 0.156 Uiso 1 1 calc R U . . .
C21 C 0.3704(4) 0.3960(4) 0.3558(5) 0.111(3) Uani 1 1 d . . . . .
H21A H 0.398421 0.363230 0.325976 0.166 Uiso 1 1 calc R U . . .
H21B H 0.409720 0.416709 0.378297 0.166 Uiso 1 1 calc R U . . .
H21C H 0.340920 0.360421 0.399385 0.166 Uiso 1 1 calc R U . . .
C22 C 0.4575(3) 0.7315(4) 0.3888(3) 0.0589(14) Uani 1 1 d . . . . .
C23 C 0.5287(3) 0.7508(4) 0.3490(3) 0.0534(13) Uani 1 1 d . . . . .
C24 C 0.5096(3) 0.8282(3) 0.2835(3) 0.0491(12) Uani 1 1 d . . . . .
C25 C 0.4258(3) 0.8574(3) 0.2830(3) 0.0529(13) Uani 1 1 d . . . . .
C26 C 0.3941(3) 0.7965(4) 0.3486(3) 0.0599(15) Uani 1 1 d . . . . .
C27 C 0.4506(4) 0.6555(5) 0.4651(3) 0.107(3) Uani 1 1 d . . . . .
H27A H 0.394171 0.657050 0.480216 0.160 Uiso 1 1 calc R U . . .
H27B H 0.470452 0.604002 0.455666 0.160 Uiso 1 1 calc R U . . .
H27C H 0.482624 0.656661 0.508539 0.160 Uiso 1 1 calc R U . . .
C28 C 0.6130(3) 0.7006(4) 0.3772(4) 0.0836(19) Uani 1 1 d . . . . .
H28A H 0.652297 0.727077 0.338955 0.125 Uiso 1 1 calc R U . . .
H28B H 0.625302 0.699589 0.430256 0.125 Uiso 1 1 calc R U . . .
H28C H 0.615529 0.643046 0.380599 0.125 Uiso 1 1 calc R U . . .
C29 C 0.5683(3) 0.8766(4) 0.2272(4) 0.0729(16) Uani 1 1 d . . . . .
H29A H 0.538763 0.928319 0.187089 0.109 Uiso 1 1 calc R U . . .
H29B H 0.605688 0.890690 0.257967 0.109 Uiso 1 1 calc R U . . .
H29C H 0.598485 0.841992 0.200112 0.109 Uiso 1 1 calc R U . . .
C30 C 0.3819(4) 0.9402(4) 0.2266(4) 0.086(2) Uani 1 1 d . . . . .
H30A H 0.324633 0.945480 0.238442 0.130 Uiso 1 1 calc R U . . .
H30B H 0.403478 0.985686 0.233053 0.130 Uiso 1 1 calc R U . . .
H30C H 0.388934 0.943743 0.171197 0.130 Uiso 1 1 calc R U . . .
C31 C 0.3083(3) 0.8013(5) 0.3758(4) 0.095(2) Uani 1 1 d . . . . .
H31A H 0.275027 0.852186 0.338140 0.142 Uiso 1 1 calc R U . . .
H31B H 0.287835 0.751817 0.377283 0.142 Uiso 1 1 calc R U . . .
H31C H 0.306353 0.803003 0.429486 0.142 Uiso 1 1 calc R U . . .
C32 C 0.3928(3) 0.7784(3) -0.0667(3) 0.0504(12) Uani 1 1 d . . . . .
C33 C 0.4161(3) 0.8438(3) -0.0508(3) 0.0509(12) Uani 1 1 d . . . . .
C34 C 0.4993(3) 0.8219(4) -0.0308(3) 0.0552(13) Uani 1 1 d . . . . .
C35 C 0.5271(3) 0.7418(4) -0.0325(3) 0.0552(13) Uani 1 1 d . . . . .
C36 C 0.4613(3) 0.7142(3) -0.0541(3) 0.0537(13) Uani 1 1 d . . . . .
C37 C 0.3128(3) 0.7807(4) -0.1010(3) 0.0739(18) Uani 1 1 d . . . . .
H37A H 0.312140 0.727055 -0.106019 0.111 Uiso 1 1 calc R U . . .
H37B H 0.270245 0.790216 -0.065313 0.111 Uiso 1 1 calc R U . . .
H37C H 0.303805 0.826307 -0.154037 0.111 Uiso 1 1 calc R U . . .
C38 C 0.3628(4) 0.9261(4) -0.0582(4) 0.0830(19) Uani 1 1 d . . . . .
H38A H 0.394074 0.960484 -0.043602 0.125 Uiso 1 1 calc R U . . .
H38B H 0.342286 0.956337 -0.113730 0.125 Uiso 1 1 calc R U . . .
H38C H 0.317652 0.914636 -0.022200 0.125 Uiso 1 1 calc R U . . .
C39 C 0.5485(4) 0.8782(4) -0.0147(4) 0.086(2) Uani 1 1 d . . . . .
H39A H 0.513253 0.930201 -0.017294 0.128 Uiso 1 1 calc R U . . .
H39B H 0.574267 0.849338 0.038797 0.128 Uiso 1 1 calc R U . . .
H39C H 0.589709 0.891654 -0.055174 0.128 Uiso 1 1 calc R U . . .
C40 C 0.6129(3) 0.6972(5) -0.0235(4) 0.089(2) Uani 1 1 d . . . . .
H40A H 0.614902 0.642398 -0.027073 0.134 Uiso 1 1 calc R U . . .
H40B H 0.644409 0.730889 -0.066329 0.134 Uiso 1 1 calc R U . . .
H40C H 0.635151 0.689058 0.028787 0.134 Uiso 1 1 calc R U . . .
C41 C 0.4636(4) 0.6336(4) -0.0668(4) 0.0842(19) Uani 1 1 d . . . . .
H41A H 0.409532 0.630339 -0.081366 0.126 Uiso 1 1 calc R U . . .
H41B H 0.500161 0.632374 -0.110100 0.126 Uiso 1 1 calc R U . . .
H41C H 0.482601 0.585704 -0.017198 0.126 Uiso 1 1 calc R U . . .
N2 N 0.9343(4) 0.2620(5) 0.3436(4) 0.0340(18) Uani 0.587(6) 1 d . . P A 2
C50 C 0.8636(4) 0.2788(5) 0.2325(4) 0.0391(19) Uani 0.587(6) 1 d . . P A 2
H50 H 0.825551 0.274590 0.193817 0.047 Uiso 0.587(6) 1 calc R U P A 2
C51 C 0.8763(4) 0.2344(4) 0.3130(4) 0.0352(18) Uani 0.587(6) 1 d . . P A 2
C52 C 0.8335(7) 0.1670(7) 0.3681(5) 0.034(3) Uani 0.587(6) 1 d D . P A 2
C53 C 0.8400(6) 0.1424(5) 0.4508(5) 0.057(2) Uani 0.587(6) 1 d D . P A 2
H53 H 0.873722 0.166162 0.473542 0.069 Uiso 0.587(6) 1 calc R U P A 2
C54 C 0.7966(6) 0.0824(6) 0.5002(5) 0.068(3) Uani 0.587(6) 1 d D . P A 2
H54 H 0.798621 0.065396 0.556884 0.082 Uiso 0.587(6) 1 calc R U P A 2
C55 C 0.7493(6) 0.0480(6) 0.4625(7) 0.074(4) Uani 0.587(6) 1 d D . P A 2
H55 H 0.718595 0.008577 0.496632 0.088 Uiso 0.587(6) 1 calc R U P A 2
C56 C 0.7432(8) 0.0658(7) 0.3810(6) 0.065(3) Uani 0.587(6) 1 d D . P A 2
H56 H 0.712985 0.039149 0.358016 0.078 Uiso 0.587(6) 1 calc R U P A 2
C57 C 0.7870(5) 0.1277(6) 0.3371(6) 0.058(3) Uani 0.587(6) 1 d D . P A 2
H57 H 0.785011 0.144810 0.280418 0.070 Uiso 0.587(6) 1 calc R U P A 2
N2' N 0.9331(9) 0.2591(9) 0.3135(7) 0.0400(14) Uani 0.413(6) 1 d . . P A 1
C50' C 0.8646(6) 0.2986(6) 0.4087(6) 0.0400(14) Uani 0.413(6) 1 d . . P A 1
H50' H 0.827347 0.303207 0.451976 0.048 Uiso 0.413(6) 1 calc R U P A 1
C51' C 0.8760(6) 0.2429(7) 0.3716(7) 0.0400(14) Uani 0.413(6) 1 d . . P A 1
C52' C 0.8307(14) 0.1725(15) 0.3860(10) 0.0400(14) Uani 0.413(6) 1 d D . P A 1
C53' C 0.7953(7) 0.1340(8) 0.4584(8) 0.0400(14) Uani 0.413(6) 1 d D . P A 1
H53' H 0.802986 0.151740 0.500753 0.048 Uiso 0.413(6) 1 calc R U P A 1
C54' C 0.7495(8) 0.0715(8) 0.4740(9) 0.0400(14) Uani 0.413(6) 1 d D . P A 1
H54' H 0.727491 0.045375 0.524891 0.048 Uiso 0.413(6) 1 calc R U P A 1
C55' C 0.7388(11) 0.0505(11) 0.4093(9) 0.0400(14) Uani 0.413(6) 1 d D . P A 1
H55' H 0.708445 0.007693 0.416495 0.048 Uiso 0.413(6) 1 calc R U P A 1
C56' C 0.7699(7) 0.0886(8) 0.3342(8) 0.0400(14) Uani 0.413(6) 1 d D . P A 1
H56' H 0.758479 0.073701 0.290851 0.048 Uiso 0.413(6) 1 calc R U P A 1
C57' C 0.8173(7) 0.1481(8) 0.3231(9) 0.0400(14) Uani 0.413(6) 1 d D . P A 1
H57' H 0.840911 0.172464 0.272630 0.048 Uiso 0.413(6) 1 calc R U P A 1
C58 C 1.1568(3) 0.3255(3) 0.2813(3) 0.0524(12) Uani 1 1 d . . . . .
H58A H 1.164535 0.355642 0.315584 0.079 Uiso 1 1 calc R U . . .
H58B H 1.149186 0.365076 0.225305 0.079 Uiso 1 1 calc R U . . .
H58C H 1.204221 0.282255 0.286304 0.079 Uiso 1 1 calc R U . . .
C59 C 0.9998(3) 0.4881(3) 0.3115(3) 0.0657(15) Uani 1 1 d . . . . .
H59A H 0.961213 0.539353 0.282990 0.099 Uiso 1 1 calc R U . . .
H59B H 1.021876 0.492121 0.358932 0.099 Uiso 1 1 calc R U . . .
H59C H 1.043492 0.481488 0.275779 0.099 Uiso 1 1 calc R U . . .
C60 C 0.9818(3) 0.4516(3) 0.1308(3) 0.0594(8) Uani 1 1 d . . . . .
H60A H 0.944376 0.504354 0.120866 0.089 Uiso 1 1 calc R U . . .
H60B H 1.034389 0.455922 0.148064 0.089 Uiso 1 1 calc R U . . .
H60C H 0.987383 0.440526 0.081343 0.089 Uiso 1 1 calc R U . . .
C61 C 1.1134(2) 0.1654(3) 0.2069(3) 0.0432(11) Uani 1 1 d . . . . .
C62 C 1.0408(3) 0.1349(3) 0.2149(3) 0.0422(10) Uani 1 1 d . . . . .
C63 C 0.9902(3) 0.1887(3) 0.1481(3) 0.0429(11) Uani 1 1 d . . . . .
C64 C 1.0305(3) 0.2528(3) 0.0999(2) 0.0454(11) Uani 1 1 d . . . . .
C65 C 1.1075(3) 0.2391(3) 0.1357(3) 0.0444(11) Uani 1 1 d . . . . .
C66 C 1.1859(3) 0.1234(4) 0.2636(3) 0.0654(15) Uani 1 1 d . . . . .
H66A H 1.228842 0.156552 0.245400 0.098 Uiso 1 1 calc R U . . .
H66B H 1.170867 0.119652 0.317846 0.098 Uiso 1 1 calc R U . . .
H66C H 1.204707 0.066826 0.264352 0.098 Uiso 1 1 calc R U . . .
C67 C 1.0216(3) 0.0574(3) 0.2824(3) 0.0614(14) Uani 1 1 d . . . . .
H67A H 0.967192 0.049992 0.273861 0.092 Uiso 1 1 calc R U . . .
H67B H 1.060278 0.008079 0.283308 0.092 Uiso 1 1 calc R U . . .
H67C H 1.025084 0.063883 0.333701 0.092 Uiso 1 1 calc R U . . .
C68 C 0.9102(3) 0.1737(4) 0.1266(3) 0.0669(15) Uani 1 1 d . . . . .
H68A H 0.894937 0.125044 0.170182 0.100 Uiso 1 1 calc R U . . .
H68B H 0.869034 0.223445 0.118774 0.100 Uiso 1 1 calc R U . . .
H68C H 0.915011 0.162966 0.076974 0.100 Uiso 1 1 calc R U . . .
C69 C 0.9981(4) 0.3223(4) 0.0221(3) 0.0718(16) Uani 1 1 d . . . . .
H69A H 1.037865 0.358980 0.000164 0.108 Uiso 1 1 calc R U . . .
H69B H 0.987146 0.298030 -0.016384 0.108 Uiso 1 1 calc R U . . .
H69C H 0.948312 0.355030 0.031739 0.108 Uiso 1 1 calc R U . . .
C70 C 1.1742(3) 0.2866(4) 0.0999(3) 0.0674(15) Uani 1 1 d . . . . .
H70A H 1.220718 0.264342 0.137273 0.101 Uiso 1 1 calc R U . . .
H70B H 1.189360 0.280260 0.049225 0.101 Uiso 1 1 calc R U . . .
H70C H 1.156102 0.346202 0.089716 0.101 Uiso 1 1 calc R U . . .
C71 C 1.0580(2) 0.1773(3) 0.5238(2) 0.0400(10) Uani 1 1 d . . . . .
C72 C 0.9968(2) 0.2320(3) 0.5454(2) 0.0435(11) Uani 1 1 d . . . . .
C73 C 1.0242(3) 0.3085(3) 0.5279(3) 0.0473(11) Uani 1 1 d . . . . .
C74 C 1.1028(3) 0.3004(3) 0.4980(3) 0.0485(11) Uani 1 1 d . . . . .
C75 C 1.1232(2) 0.2199(3) 0.4953(2) 0.0425(11) Uani 1 1 d . . . . .
C76 C 1.0553(3) 0.0885(3) 0.5330(3) 0.0582(13) Uani 1 1 d . . . . .
H76A H 1.003276 0.074188 0.553995 0.087 Uiso 1 1 calc R U . . .
H76B H 1.062452 0.083799 0.480617 0.087 Uiso 1 1 calc R U . . .
H76C H 1.098456 0.049794 0.570353 0.087 Uiso 1 1 calc R U . . .
C77 C 0.9217(3) 0.2096(4) 0.5890(3) 0.0631(15) Uani 1 1 d . . . . .
H77A H 0.915971 0.153323 0.593590 0.095 Uiso 1 1 calc R U . . .
H77B H 0.924917 0.210493 0.642827 0.095 Uiso 1 1 calc R U . . .
H77C H 0.875114 0.250436 0.559244 0.095 Uiso 1 1 calc R U . . .
C78 C 0.9789(4) 0.3822(4) 0.5439(3) 0.0692(15) Uani 1 1 d . . . . .
H78A H 1.010451 0.427528 0.526587 0.104 Uiso 1 1 calc R U . . .
H78B H 0.927326 0.401974 0.514113 0.104 Uiso 1 1 calc R U . . .
H78C H 0.969418 0.365333 0.601516 0.104 Uiso 1 1 calc R U . . .
C79 C 1.1571(3) 0.3641(4) 0.4799(3) 0.0674(15) Uani 1 1 d . . . . .
H79A H 1.127671 0.414710 0.486341 0.101 Uiso 1 1 calc R U . . .
H79B H 1.203804 0.340569 0.517040 0.101 Uiso 1 1 calc R U . . .
H79C H 1.175078 0.378692 0.424619 0.101 Uiso 1 1 calc R U . . .
C80 C 1.2040(3) 0.1822(3) 0.4728(3) 0.0630(14) Uani 1 1 d . . . . .
H80A H 1.202190 0.125468 0.475704 0.095 Uiso 1 1 calc R U . . .
H80B H 1.216106 0.217321 0.417950 0.095 Uiso 1 1 calc R U . . .
H80C H 1.245869 0.179398 0.510060 0.095 Uiso 1 1 calc R U . . .
C81 C 0.7400(3) 0.4445(3) 0.3130(3) 0.0582(14) Uani 1 1 d . . . . .
C82 C 0.7254(3) 0.4205(3) 0.2504(3) 0.0546(13) Uani 1 1 d . . . . .
C83 C 0.7556(3) 0.4753(3) 0.1801(3) 0.0514(12) Uani 1 1 d . . . . .
C84 C 0.7886(3) 0.5334(3) 0.2001(3) 0.0468(12) Uani 1 1 d . . . . .
C85 C 0.7787(3) 0.5151(3) 0.2819(3) 0.0545(13) Uani 1 1 d . . . . .
C86 C 0.7126(5) 0.4064(6) 0.3982(4) 0.134(3) Uani 1 1 d . . . . .
H86A H 0.730643 0.434545 0.430388 0.200 Uiso 1 1 calc R U . . .
H86B H 0.653840 0.413568 0.398206 0.200 Uiso 1 1 calc R U . . .
H86C H 0.735627 0.346412 0.421343 0.200 Uiso 1 1 calc R U . . .
C87 C 0.6796(3) 0.3524(4) 0.2565(5) 0.097(2) Uani 1 1 d . . . . .
H87A H 0.677799 0.347790 0.204151 0.145 Uiso 1 1 calc R U . . .
H87B H 0.706362 0.298777 0.296326 0.145 Uiso 1 1 calc R U . . .
H87C H 0.624705 0.366123 0.273028 0.145 Uiso 1 1 calc R U . . .
C88 C 0.7511(4) 0.4725(4) 0.0972(3) 0.090(2) Uani 1 1 d . . . . .
H88A H 0.776318 0.517204 0.058483 0.136 Uiso 1 1 calc R U . . .
H88B H 0.779316 0.417857 0.098658 0.136 Uiso 1 1 calc R U . . .
H88C H 0.694683 0.480438 0.080961 0.136 Uiso 1 1 calc R U . . .
C89 C 0.8194(3) 0.6092(3) 0.1430(4) 0.084(2) Uani 1 1 d . . . . .
H89A H 0.820968 0.608183 0.088977 0.127 Uiso 1 1 calc R U . . .
H89B H 0.783670 0.660162 0.142225 0.127 Uiso 1 1 calc R U . . .
H89C H 0.873609 0.608613 0.160402 0.127 Uiso 1 1 calc R U . . .
C90 C 0.8011(4) 0.5654(5) 0.3277(5) 0.104(3) Uani 1 1 d . . . . .
H90A H 0.788003 0.539205 0.384295 0.156 Uiso 1 1 calc R U . . .
H90B H 0.858850 0.566526 0.323553 0.156 Uiso 1 1 calc R U . . .
H90C H 0.770971 0.622948 0.304860 0.156 Uiso 1 1 calc R U . . .
N1 N 0.35356(18) 0.7452(2) 0.17760(19) 0.0346(8) Uani 1 1 d . . . . .
O1 O 0.42824(18) 0.6053(2) 0.29998(19) 0.0548(9) Uani 1 1 d . . . . .
O2 O 0.51640(15) 0.72654(19) 0.16157(16) 0.0402(7) Uani 1 1 d . . . . .
O3 O 0.44445(19) 0.5920(2) 0.1406(2) 0.0578(7) Uani 1 1 d . . . . .
O4 O 1.08804(14) 0.28707(17) 0.30550(16) 0.0359(6) Uani 1 1 d . . . . .
O5 O 0.96065(17) 0.41803(18) 0.33549(18) 0.0442(7) Uani 1 1 d . . . . .
O6 O 0.9592(2) 0.4011(2) 0.1769(2) 0.0594(8) Uani 1 1 d . . . . .
Sc1 Sc 0.34503(5) 0.60892(5) 0.20966(5) 0.0387(2) Uani 1 1 d . . . . .
Sc2 Sc 0.44235(4) 0.72832(5) 0.25334(4) 0.0352(2) Uani 1 1 d . . . . .
Sc3 Sc 0.42995(4) 0.72278(5) 0.07843(5) 0.0335(2) Uani 1 1 d . . . . .
Sc4 Sc 1.00637(4) 0.27180(5) 0.22917(4) 0.0338(2) Uani 1 1 d . . . . .
Sc5 Sc 1.01025(5) 0.29420(5) 0.39722(4) 0.0355(2) Uani 1 1 d . . . . .
Sc6 Sc 0.87349(4) 0.39311(5) 0.27133(5) 0.0389(2) Uani 1 1 d . . . . .
H1 H 0.251(2) 0.716(2) 0.043(2) 0.037(11) Uiso 1 1 d . . . . .

loop_
_atom_site_aniso_label
_atom_site_aniso_U_11
_atom_site_aniso_U_22
_atom_site_aniso_U_33
_atom_site_aniso_U_23
_atom_site_aniso_U_13
_atom_site_aniso_U_12
C1 0.029(2) 0.039(2) 0.039(2) -0.013(2) 0.0012(18) -0.0094(18)
C2 0.027(2) 0.037(2) 0.030(2) -0.0064(18) 0.0002(16) -0.0066(17)
C3 0.028(2) 0.039(2) 0.042(2) -0.013(2) 0.0038(17) -0.0045(18)
C4 0.051(3) 0.086(4) 0.078(4) -0.054(3) -0.022(3) 0.020(3)
C5 0.062(4) 0.106(5) 0.123(6) -0.083(5) -0.012(4) 0.024(4)
C6 0.041(3) 0.067(4) 0.091(4) -0.030(3) 0.002(3) 0.016(3)
C7 0.046(3) 0.064(4) 0.065(3) -0.018(3) -0.015(2) 0.016(3)
C8 0.052(3) 0.062(3) 0.049(3) -0.023(3) -0.010(2) 0.006(2)
C9 0.121(6) 0.068(4) 0.109(5) 0.014(4) -0.067(5) -0.033(4)
C10 0.024(2) 0.090(4) 0.074(4) -0.039(3) 0.000(2) -0.006(2)
C11 0.0471(15) 0.0477(17) 0.079(2) -0.0239(15) 0.0040(14) -0.0105(12)
C12 0.076(4) 0.062(4) 0.059(3) -0.023(3) 0.022(3) -0.034(3)
C13 0.047(3) 0.059(3) 0.075(4) -0.016(3) 0.022(3) -0.023(3)
C14 0.050(3) 0.066(4) 0.049(3) -0.007(3) 0.000(2) -0.035(3)
C15 0.064(3) 0.054(3) 0.078(4) -0.035(3) 0.029(3) -0.035(3)
C16 0.056(3) 0.045(3) 0.063(3) 0.002(3) -0.005(3) -0.019(2)
C17 0.139(6) 0.118(6) 0.079(5) -0.049(4) 0.038(4) -0.067(5)
C18 0.059(4) 0.073(4) 0.154(7) -0.025(4) 0.035(4) -0.014(3)
C19 0.107(5) 0.136(7) 0.092(5) -0.005(5) -0.029(4) -0.081(5)
C20 0.107(5) 0.104(6) 0.156(7) -0.097(5) 0.061(5) -0.061(4)
C21 0.089(5) 0.063(4) 0.131(6) 0.022(4) -0.021(4) -0.017(4)
C22 0.053(3) 0.093(4) 0.035(3) -0.022(3) 0.000(2) -0.026(3)
C23 0.043(3) 0.079(4) 0.041(3) -0.024(3) -0.007(2) -0.014(2)
C24 0.043(3) 0.062(3) 0.053(3) -0.030(3) 0.002(2) -0.020(2)
C25 0.050(3) 0.061(3) 0.060(3) -0.039(3) -0.009(2) -0.003(2)
C26 0.045(3) 0.107(5) 0.047(3) -0.047(3) 0.013(2) -0.024(3)
C27 0.105(5) 0.165(8) 0.038(3) -0.012(4) -0.001(3) -0.055(5)
C28 0.053(3) 0.113(5) 0.075(4) -0.026(4) -0.023(3) -0.008(3)
C29 0.075(4) 0.078(4) 0.079(4) -0.035(3) 0.014(3) -0.040(3)
C30 0.079(4) 0.072(4) 0.122(6) -0.054(4) -0.023(4) -0.001(3)
C31 0.053(3) 0.178(8) 0.092(5) -0.093(5) 0.028(3) -0.031(4)
C32 0.041(2) 0.076(4) 0.035(2) -0.022(2) 0.0070(19) -0.011(2)
C33 0.052(3) 0.056(3) 0.035(2) -0.007(2) 0.008(2) -0.012(2)
C34 0.055(3) 0.076(4) 0.041(3) -0.022(3) 0.016(2) -0.033(3)
C35 0.038(2) 0.085(4) 0.049(3) -0.035(3) 0.014(2) -0.011(2)
C36 0.050(3) 0.075(4) 0.055(3) -0.045(3) 0.013(2) -0.012(3)
C37 0.053(3) 0.123(5) 0.044(3) -0.029(3) -0.004(2) -0.020(3)
C38 0.097(5) 0.054(4) 0.072(4) -0.002(3) -0.002(3) -0.001(3)
C39 0.092(4) 0.101(5) 0.072(4) -0.022(4) 0.011(3) -0.064(4)
C40 0.044(3) 0.150(7) 0.092(5) -0.073(5) 0.020(3) -0.007(3)
C41 0.090(4) 0.099(5) 0.091(5) -0.070(4) 0.002(3) -0.010(4)
N2 0.027(3) 0.024(3) 0.048(5) -0.012(3) 0.014(3) -0.003(2)
C50 0.030(4) 0.043(4) 0.042(4) -0.017(4) 0.000(3) -0.001(3)
C51 0.028(4) 0.030(4) 0.047(5) -0.015(3) 0.005(3) -0.005(3)
C52 0.026(4) 0.027(4) 0.043(6) -0.009(4) 0.000(5) 0.003(3)
C53 0.069(6) 0.040(5) 0.069(7) -0.026(5) 0.018(5) -0.017(5)
C54 0.078(7) 0.049(6) 0.059(6) -0.006(5) 0.020(5) 0.000(5)
C55 0.050(6) 0.051(6) 0.153(13) -0.070(7) 0.046(7) -0.028(5)
C56 0.062(6) 0.064(7) 0.052(7) -0.004(6) 0.004(7) -0.012(5)
C57 0.045(6) 0.050(6) 0.078(7) -0.016(5) 0.000(5) -0.025(4)
N2' 0.037(3) 0.041(3) 0.046(3) -0.018(2) 0.004(2) -0.0118(19)
C50' 0.037(3) 0.041(3) 0.046(3) -0.018(2) 0.004(2) -0.0118(19)
C51' 0.037(3) 0.041(3) 0.046(3) -0.018(2) 0.004(2) -0.0118(19)
C52' 0.037(3) 0.041(3) 0.046(3) -0.018(2) 0.004(2) -0.0118(19)
C53' 0.037(3) 0.041(3) 0.046(3) -0.018(2) 0.004(2) -0.0118(19)
C54' 0.037(3) 0.041(3) 0.046(3) -0.018(2) 0.004(2) -0.0118(19)
C55' 0.037(3) 0.041(3) 0.046(3) -0.018(2) 0.004(2) -0.0118(19)
C56' 0.037(3) 0.041(3) 0.046(3) -0.018(2) 0.004(2) -0.0118(19)
C57' 0.037(3) 0.041(3) 0.046(3) -0.018(2) 0.004(2) -0.0118(19)
C58 0.040(3) 0.066(3) 0.051(3) -0.018(3) 0.010(2) -0.021(2)
C59 0.082(4) 0.039(3) 0.081(4) -0.023(3) -0.019(3) -0.016(3)
C60 0.0587(18) 0.057(2) 0.064(2) -0.0362(17) 0.0068(15) 0.0139(16)
C61 0.035(2) 0.053(3) 0.046(3) -0.028(2) -0.0019(19) 0.002(2)
C62 0.048(3) 0.036(2) 0.047(3) -0.022(2) 0.003(2) -0.002(2)
C63 0.039(2) 0.054(3) 0.045(3) -0.032(2) -0.0007(19) -0.004(2)
C64 0.047(3) 0.057(3) 0.033(2) -0.019(2) 0.0030(19) -0.004(2)
C65 0.040(2) 0.057(3) 0.044(3) -0.028(2) 0.0117(19) -0.011(2)
C66 0.043(3) 0.073(4) 0.078(4) -0.037(3) -0.017(2) 0.017(3)
C67 0.076(4) 0.046(3) 0.062(3) -0.019(3) 0.008(3) -0.014(3)
C68 0.049(3) 0.096(4) 0.074(4) -0.052(3) -0.001(3) -0.015(3)
C69 0.089(4) 0.077(4) 0.039(3) -0.018(3) -0.006(3) 0.004(3)
C70 0.061(3) 0.089(4) 0.064(3) -0.037(3) 0.031(3) -0.032(3)
C71 0.042(2) 0.037(2) 0.033(2) -0.0045(19) -0.0049(18) -0.0068(19)
C72 0.041(2) 0.057(3) 0.029(2) -0.013(2) 0.0006(18) -0.007(2)
C73 0.056(3) 0.054(3) 0.037(2) -0.023(2) 0.000(2) -0.009(2)
C74 0.050(3) 0.060(3) 0.040(3) -0.019(2) -0.003(2) -0.021(2)
C75 0.038(2) 0.050(3) 0.038(2) -0.013(2) 0.0022(18) -0.009(2)
C76 0.058(3) 0.040(3) 0.061(3) -0.005(2) 0.002(2) -0.006(2)
C77 0.053(3) 0.092(4) 0.042(3) -0.022(3) 0.007(2) -0.015(3)
C78 0.088(4) 0.070(4) 0.060(3) -0.037(3) 0.010(3) -0.014(3)
C79 0.076(4) 0.074(4) 0.061(3) -0.026(3) -0.003(3) -0.035(3)
C80 0.044(3) 0.064(3) 0.063(3) -0.010(3) -0.002(2) 0.004(2)
C81 0.041(3) 0.067(4) 0.051(3) -0.011(3) 0.012(2) 0.001(2)
C82 0.029(2) 0.041(3) 0.083(4) -0.016(3) -0.002(2) 0.002(2)
C83 0.038(2) 0.053(3) 0.053(3) -0.018(2) -0.011(2) 0.014(2)
C84 0.039(2) 0.030(2) 0.057(3) -0.007(2) 0.008(2) 0.0037(19)
C85 0.045(3) 0.056(3) 0.064(3) -0.031(3) 0.003(2) 0.006(2)
C86 0.110(6) 0.182(9) 0.073(5) -0.010(5) 0.039(4) -0.037(6)
C87 0.042(3) 0.060(4) 0.177(7) -0.032(4) -0.023(4) -0.007(3)
C88 0.090(4) 0.102(5) 0.062(4) -0.030(4) -0.026(3) 0.028(4)
C89 0.067(4) 0.048(3) 0.101(5) 0.006(3) 0.014(3) 0.001(3)
C90 0.081(4) 0.130(6) 0.141(7) -0.107(6) 0.002(4) 0.008(4)
N1 0.0263(16) 0.039(2) 0.0344(18) -0.0109(15) 0.0007(14) -0.0023(14)
O1 0.0457(18) 0.049(2) 0.057(2) -0.0047(16) -0.0130(15) -0.0090(15)
O2 0.0229(13) 0.0554(19) 0.0442(17) -0.0215(15) 0.0021(12) -0.0061(13)
O3 0.0471(15) 0.0477(17) 0.079(2) -0.0239(15) 0.0040(14) -0.0105(12)
O4 0.0252(13) 0.0446(17) 0.0410(16) -0.0181(14) 0.0046(11) -0.0106(12)
O5 0.0461(17) 0.0374(17) 0.0527(18) -0.0212(15) -0.0045(14) -0.0056(14)
O6 0.0587(18) 0.057(2) 0.064(2) -0.0362(17) 0.0068(15) 0.0139(16)
Sc1 0.0330(4) 0.0343(5) 0.0437(5) -0.0084(4) -0.0009(3) -0.0077(3)
Sc2 0.0278(4) 0.0438(5) 0.0309(4) -0.0103(4) -0.0011(3) -0.0069(3)
Sc3 0.0276(4) 0.0369(5) 0.0377(4) -0.0174(4) 0.0036(3) -0.0039(3)
Sc4 0.0340(4) 0.0347(4) 0.0312(4) -0.0126(3) 0.0003(3) -0.0021(3)
Sc5 0.0421(4) 0.0327(4) 0.0312(4) -0.0123(3) 0.0007(3) -0.0055(3)
Sc6 0.0301(4) 0.0307(4) 0.0481(5) -0.0071(4) -0.0004(3) -0.0035(3)

loop_
_atom_type_symbol
_atom_type_description
_atom_type_scat_dispersion_real
_atom_type_scat_dispersion_imag
_atom_type_scat_source
C C 0.0033 0.0016 'International Tables Vol C Tables 4.2.6.8 and 6.1.1.4'
H H 0.0000 0.0000 'International Tables Vol C Tables 4.2.6.8 and 6.1.1.4'
N N 0.0061 0.0033 'International Tables Vol C Tables 4.2.6.8 and 6.1.1.4'
O O 0.0106 0.0060 'International Tables Vol C Tables 4.2.6.8 and 6.1.1.4'
Sc Sc 0.2519 0.3716 'International Tables Vol C Tables 4.2.6.8 and 6.1.1.4'

loop_
_geom_angle_atom_site_label_1
_geom_angle_atom_site_label_2
_geom_angle_atom_site_label_3
_geom_angle
_geom_angle_site_symmetry_1
_geom_angle_site_symmetry_3
_geom_angle_publ_flag
C2 C1 Sc3 84.5(2) . . ?
C2 C1 Sc1 83.3(2) . . ?
Sc3 C1 Sc1 79.28(13) . . ?
C1 C2 N1 112.2(3) . . ?
C1 C2 C3 128.0(4) . . ?
N1 C2 C3 119.8(4) . . ?
C1 C2 Sc1 64.5(2) . . ?
N1 C2 Sc1 61.9(2) . . ?
C3 C2 Sc1 143.3(3) . . ?
C1 C2 Sc3 63.6(2) . . ?
N1 C2 Sc3 61.68(19) . . ?
C3 C2 Sc3 145.5(3) . . ?
Sc1 C2 Sc3 70.45(10) . . ?
C4 C3 C8 117.5(4) . . ?
C4 C3 C2 120.9(4) . . ?
C8 C3 C2 121.6(4) . . ?
C3 C4 C5 121.3(5) . . ?
C6 C5 C4 120.6(6) . . ?
C5 C6 C7 119.0(5) . . ?
C8 C7 C6 120.9(5) . . ?
C7 C8 C3 120.7(5) . . ?
C13 C12 C16 109.1(5) . . ?
C13 C12 C17 126.3(6) . . ?
C16 C12 C17 124.5(6) . . ?
C13 C12 Sc1 73.7(3) . . ?
C16 C12 Sc1 74.6(3) . . ?
C17 C12 Sc1 119.4(4) . . ?
C12 C13 C14 108.9(5) . . ?
C12 C13 C18 124.1(6) . . ?
C14 C13 C18 126.9(6) . . ?
C12 C13 Sc1 74.3(3) . . ?
C14 C13 Sc1 74.5(3) . . ?
C18 C13 Sc1 120.2(4) . . ?
C13 C14 C15 109.0(5) . . ?
C13 C14 C19 125.5(6) . . ?
C15 C14 C19 125.2(6) . . ?
C13 C14 Sc1 73.3(3) . . ?
C15 C14 Sc1 73.8(3) . . ?
C19 C14 Sc1 124.1(4) . . ?
C14 C15 C16 105.5(4) . . ?
C14 C15 C20 126.0(6) . . ?
C16 C15 C20 128.5(6) . . ?
C14 C15 Sc1 73.1(3) . . ?
C16 C15 Sc1 73.6(3) . . ?
C20 C15 Sc1 120.9(4) . . ?
C12 C16 C15 107.5(5) . . ?
C12 C16 C21 127.2(6) . . ?
C15 C16 C21 124.8(6) . . ?
C12 C16 Sc1 72.8(3) . . ?
C15 C16 Sc1 73.1(3) . . ?
C21 C16 Sc1 126.3(4) . . ?
C23 C22 C26 108.3(5) . . ?
C23 C22 C27 126.0(5) . . ?
C26 C22 C27 125.7(5) . . ?
C23 C22 Sc2 73.7(3) . . ?
C26 C22 Sc2 73.1(3) . . ?
C27 C22 Sc2 121.6(4) . . ?
C22 C23 C24 108.1(4) . . ?
C22 C23 C28 125.5(5) . . ?
C24 C23 C28 126.2(5) . . ?
C22 C23 Sc2 73.6(3) . . ?
C24 C23 Sc2 73.1(3) . . ?
C28 C23 Sc2 123.9(4) . . ?
C23 C24 C25 108.1(4) . . ?
C23 C24 C29 126.6(5) . . ?
C25 C24 C29 125.1(5) . . ?
C23 C24 Sc2 74.0(3) . . ?
C25 C24 Sc2 73.5(3) . . ?
C29 C24 Sc2 122.5(3) . . ?
C24 C25 C26 107.1(4) . . ?
C24 C25 C30 125.2(5) . . ?
C26 C25 C30 127.5(5) . . ?
C24 C25 Sc2 73.3(3) . . ?
C26 C25 Sc2 73.2(3) . . ?
C30 C25 Sc2 122.2(3) . . ?
C22 C26 C25 108.4(4) . . ?
C22 C26 C31 124.3(5) . . ?
C25 C26 C31 127.2(6) . . ?
C22 C26 Sc2 74.1(3) . . ?
C25 C26 Sc2 73.5(3) . . ?
C31 C26 Sc2 121.6(4) . . ?
C33 C32 C36 107.8(4) . . ?
C33 C32 C37 126.0(5) . . ?
C36 C32 C37 125.8(5) . . ?
C33 C32 Sc3 72.7(3) . . ?
C36 C32 Sc3 73.3(3) . . ?
C37 C32 Sc3 125.6(3) . . ?
C32 C33 C34 108.3(4) . . ?
C32 C33 C38 126.1(5) . . ?
C34 C33 C38 125.5(5) . . ?
C32 C33 Sc3 74.3(3) . . ?
C34 C33 Sc3 74.4(3) . . ?
C38 C33 Sc3 120.0(3) . . ?
C35 C34 C33 108.0(4) . . ?
C35 C34 C39 127.3(5) . . ?
C33 C34 C39 124.6(5) . . ?
C35 C34 Sc3 73.8(3) . . ?
C33 C34 Sc3 72.4(3) . . ?
C39 C34 Sc3 121.8(3) . . ?
C34 C35 C36 108.0(4) . . ?
C34 C35 C40 126.7(5) . . ?
C36 C35 C40 124.8(5) . . ?
C34 C35 Sc3 73.3(2) . . ?
C36 C35 Sc3 73.0(3) . . ?
C40 C35 Sc3 125.3(4) . . ?
C35 C36 C32 107.8(4) . . ?
C35 C36 C41 126.6(5) . . ?
C32 C36 C41 125.5(5) . . ?
C35 C36 Sc3 74.0(3) . . ?
C32 C36 Sc3 73.4(2) . . ?
C41 C36 Sc3 121.2(4) . . ?
C51 N2 Sc5 173.9(6) . . ?
C51 N2 Sc6 87.5(5) . . ?
Sc5 N2 Sc6 95.4(3) . . ?
C51 N2 Sc4 87.7(4) . . ?
Sc5 N2 Sc4 97.9(3) . . ?
Sc6 N2 Sc4 85.3(2) . . ?
C51 C50 Sc6 81.7(5) . . ?
C51 C50 Sc4 85.0(4) . . ?
Sc6 C50 Sc4 80.2(2) . . ?
C50 C51 N2 111.4(7) . . ?
C50 C51 C52 128.4(7) . . ?
N2 C51 C52 120.2(7) . . ?
C50 C51 Sc6 66.8(4) . . ?
N2 C51 Sc6 60.1(4) . . ?
C52 C51 Sc6 139.1(6) . . ?
C50 C51 Sc4 64.2(4) . . ?
N2 C51 Sc4 60.8(4) . . ?
C52 C51 Sc4 147.3(6) . . ?
Sc6 C51 Sc4 72.28(18) . . ?
C53 C52 C57 118.8(10) . . ?
C53 C52 C51 120.7(8) . . ?
C57 C52 C51 120.5(8) . . ?
C52 C53 C54 119.2(9) . . ?
C53 C54 C55 117.4(9) . . ?
C56 C55 C54 126.7(10) . . ?
C55 C56 C57 111.2(11) . . ?
C52 C57 C56 126.4(11) . . ?
C51' N2' Sc4 172.6(11) . . ?
C51' N2' Sc6 86.9(8) . . ?
Sc4 N2' Sc6 96.7(6) . . ?
C51' N2' Sc5 89.2(8) . . ?
Sc4 N2' Sc5 97.6(6) . . ?
Sc6 N2' Sc5 84.7(5) . . ?
C51' C50' Sc6 79.8(7) . . ?
C51' C50' Sc5 85.2(6) . . ?
Sc6 C50' Sc5 78.6(3) . . ?
C50' C51' N2' 113.0(10) . . ?
C50' C51' C52' 126.4(11) . . ?
N2' C51' C52' 120.6(12) . . ?
C50' C51' Sc6 68.5(6) . . ?
N2' C51' Sc6 60.5(7) . . ?
C52' C51' Sc6 138.3(11) . . ?
C50' C51' Sc5 64.7(6) . . ?
N2' C51' Sc5 60.2(7) . . ?
C52' C51' Sc5 148.8(12) . . ?
Sc6 C51' Sc5 71.7(3) . . ?
C53' C52' C57' 117.3(16) . . ?
C53' C52' C51' 122.7(14) . . ?
C57' C52' C51' 119.8(13) . . ?
C52' C53' C54' 125.3(13) . . ?
C55' C54' C53' 114.3(13) . . ?
C54' C55' C56' 123.7(15) . . ?
C57' C56' C55' 119.4(13) . . ?
C56' C57' C52' 120.0(14) . . ?
C62 C61 C65 108.3(4) . . ?
C62 C61 C66 124.8(4) . . ?
C65 C61 C66 126.8(4) . . ?
C62 C61 Sc4 72.7(2) . . ?
C65 C61 Sc4 73.7(2) . . ?
C66 C61 Sc4 121.5(3) . . ?
C61 C62 C63 107.7(4) . . ?
C61 C62 C67 125.7(4) . . ?
C63 C62 C67 126.6(4) . . ?
C61 C62 Sc4 74.4(2) . . ?
C63 C62 Sc4 73.7(2) . . ?
C67 C62 Sc4 118.8(3) . . ?
C64 C63 C62 108.5(4) . . ?
C64 C63 C68 125.3(4) . . ?
C62 C63 C68 125.8(5) . . ?
C64 C63 Sc4 73.9(3) . . ?
C62 C63 Sc4 73.1(2) . . ?
C68 C63 Sc4 124.6(3) . . ?
C63 C64 C65 108.2(4) . . ?
C63 C64 C69 125.5(4) . . ?
C65 C64 C69 126.3(5) . . ?
C63 C64 Sc4 73.4(2) . . ?
C65 C64 Sc4 74.0(2) . . ?
C69 C64 Sc4 120.3(3) . . ?
C64 C65 C61 107.2(4) . . ?
C64 C65 C70 126.4(4) . . ?
C61 C65 C70 125.9(4) . . ?
C64 C65 Sc4 73.0(2) . . ?
C61 C65 Sc4 73.2(2) . . ?
C70 C65 Sc4 125.3(3) . . ?
C75 C71 C72 107.8(4) . . ?
C75 C71 C76 125.9(4) . . ?
C72 C71 C76 126.3(4) . . ?
C75 C71 Sc5 73.9(2) . . ?
C72 C71 Sc5 74.4(2) . . ?
C76 C71 Sc5 119.5(3) . . ?
C73 C72 C71 107.8(4) . . ?
C73 C72 C77 125.1(4) . . ?
C71 C72 C77 126.6(5) . . ?
C73 C72 Sc5 73.6(2) . . ?
C71 C72 Sc5 72.1(2) . . ?
C77 C72 Sc5 126.2(3) . . ?
C72 C73 C74 108.0(4) . . ?
C72 C73 C78 125.0(4) . . ?
C74 C73 C78 127.0(5) . . ?
C72 C73 Sc5 73.5(2) . . ?
C74 C73 Sc5 73.7(2) . . ?
C78 C73 Sc5 121.7(3) . . ?
C75 C74 C73 108.1(4) . . ?
C75 C74 C79 126.4(4) . . ?
C73 C74 C79 125.2(5) . . ?
C75 C74 Sc5 72.6(2) . . ?
C73 C74 Sc5 73.3(2) . . ?
C79 C74 Sc5 124.3(3) . . ?
C74 C75 C71 108.3(4) . . ?
C74 C75 C80 126.0(4) . . ?
C71 C75 C80 125.5(4) . . ?
C74 C75 Sc5 74.4(3) . . ?
C71 C75 Sc5 72.9(2) . . ?
C80 C75 Sc5 122.8(3) . . ?
C82 C81 C85 108.4(4) . . ?
C82 C81 C86 125.7(6) . . ?
C85 C81 C86 125.7(6) . . ?
C82 C81 Sc6 74.0(3) . . ?
C85 C81 Sc6 74.3(3) . . ?
C86 C81 Sc6 121.8(4) . . ?
C81 C82 C83 107.8(5) . . ?
C81 C82 C87 125.5(6) . . ?
C83 C82 C87 126.6(6) . . ?
C81 C82 Sc6 73.4(3) . . ?
C83 C82 Sc6 73.8(2) . . ?
C87 C82 Sc6 122.3(3) . . ?
C82 C83 C84 107.9(4) . . ?
C82 C83 C88 125.3(5) . . ?
C84 C83 C88 126.7(5) . . ?
C82 C83 Sc6 73.3(2) . . ?
C84 C83 Sc6 73.8(2) . . ?
C88 C83 Sc6 119.7(3) . . ?
C85 C84 C83 108.2(4) . . ?
C85 C84 C89 124.7(5) . . ?
C83 C84 C89 126.7(5) . . ?
C85 C84 Sc6 73.8(3) . . ?
C83 C84 Sc6 73.4(2) . . ?
C89 C84 Sc6 124.8(3) . . ?
C84 C85 C81 107.7(5) . . ?
C84 C85 C90 125.8(6) . . ?
C81 C85 C90 126.5(5) . . ?
C84 C85 Sc6 73.8(2) . . ?
C81 C85 Sc6 72.6(3) . . ?
C90 C85 Sc6 122.0(4) . . ?
C2 N1 Sc2 175.2(3) . . ?
C2 N1 Sc1 85.4(2) . . ?
Sc2 N1 Sc1 98.26(13) . . ?
C2 N1 Sc3 85.9(2) . . ?
Sc2 N1 Sc3 97.66(12) . . ?
Sc1 N1 Sc3 81.48(11) . . ?
C9 O1 Sc2 125.4(3) . . ?
C9 O1 Sc1 130.2(4) . . ?
Sc2 O1 Sc1 99.08(13) . . ?
C10 O2 Sc2 126.3(3) . . ?
C10 O2 Sc3 129.4(3) . . ?
Sc2 O2 Sc3 99.46(11) . . ?
C11 O3 Sc1 132.1(3) . . ?
C11 O3 Sc3 131.3(3) . . ?
Sc1 O3 Sc3 89.72(13) . . ?
C58 O4 Sc5 127.0(3) . . ?
C58 O4 Sc4 126.1(3) . . ?
Sc5 O4 Sc4 99.28(10) . . ?
C59 O5 Sc5 127.4(3) . . ?
C59 O5 Sc6 128.7(3) . . ?
Sc5 O5 Sc6 95.37(12) . . ?
C60 O6 Sc4 131.0(4) . . ?
C60 O6 Sc6 134.7(4) . . ?
Sc4 O6 Sc6 92.42(15) . . ?
O3 Sc1 O1 88.08(13) . . ?
O3 Sc1 N1 91.83(12) . . ?
O1 Sc1 N1 75.99(12) . . ?
O3 Sc1 C1 81.49(14) . . ?
O1 Sc1 C1 133.98(14) . . ?
N1 Sc1 C1 59.83(14) . . ?
O3 Sc1 C13 148.41(17) . . ?
O1 Sc1 C13 116.60(17) . . ?
N1 Sc1 C13 112.26(15) . . ?
C1 Sc1 C13 92.97(17) . . ?
O3 Sc1 C12 142.66(17) . . ?
O1 Sc1 C12 88.96(16) . . ?
N1 Sc1 C12 123.37(16) . . ?
C1 Sc1 C12 124.88(18) . . ?
C13 Sc1 C12 31.99(18) . . ?
O3 Sc1 C14 116.44(16) . . ?
O1 Sc1 C14 141.64(14) . . ?
N1 Sc1 C14 128.07(15) . . ?
C1 Sc1 C14 81.22(15) . . ?
C13 Sc1 C14 32.25(17) . . ?
C12 Sc1 C14 53.39(18) . . ?
O3 Sc1 C15 96.48(15) . . ?
O1 Sc1 C15 121.54(17) . . ?
N1 Sc1 C15 160.71(16) . . ?
C1 Sc1 C15 104.19(18) . . ?
C13 Sc1 C15 54.57(17) . . ?
C12 Sc1 C15 54.64(17) . . ?
C14 Sc1 C15 33.10(17) . . ?
O3 Sc1 C16 110.21(16) . . ?
O1 Sc1 C16 90.89(15) . . ?
N1 Sc1 C16 154.11(17) . . ?
C1 Sc1 C16 134.77(16) . . ?
C13 Sc1 C16 53.82(17) . . ?
C12 Sc1 C16 32.63(17) . . ?
C14 Sc1 C16 54.10(16) . . ?
C15 Sc1 C16 33.30(18) . . ?
O3 Sc1 C2 99.04(13) . . ?
O1 Sc1 C2 108.06(13) . . ?
N1 Sc1 C2 32.70(12) . . ?
C1 Sc1 C2 32.16(13) . . ?
C13 Sc1 C2 91.89(15) . . ?
C12 Sc1 C2 117.20(17) . . ?
C14 Sc1 C2 97.21(15) . . ?
C15 Sc1 C2 128.28(17) . . ?
C16 Sc1 C2 145.69(15) . . ?
O3 Sc1 Sc3 45.22(9) . . ?
O1 Sc1 Sc3 91.88(9) . . ?
N1 Sc1 Sc3 49.49(8) . . ?
C1 Sc1 Sc3 50.33(10) . . ?
C13 Sc1 Sc3 142.97(14) . . ?
C12 Sc1 Sc3 172.12(14) . . ?
C14 Sc1 Sc3 126.45(12) . . ?
C15 Sc1 Sc3 130.50(12) . . ?
C16 Sc1 Sc3 155.11(14) . . ?
C2 Sc1 Sc3 55.17(8) . . ?
O3 Sc1 Sc2 84.91(10) . . ?
O1 Sc1 Sc2 39.00(9) . . ?
N1 Sc1 Sc2 37.57(8) . . ?
C1 Sc1 Sc2 95.24(11) . . ?
C13 Sc1 Sc2 126.65(14) . . ?
C12 Sc1 Sc2 114.49(13) . . ?
C14 Sc1 Sc2 157.26(14) . . ?
C15 Sc1 Sc2 160.53(15) . . ?
C16 Sc1 Sc2 128.41(13) . . ?
C2 Sc1 Sc2 70.24(9) . . ?
Sc3 Sc1 Sc2 62.50(3) . . ?
N1 Sc2 O2 85.66(12) . . ?
N1 Sc2 O1 85.41(13) . . ?
O2 Sc2 O1 99.54(13) . . ?
N1 Sc2 C26 109.32(15) . . ?
O2 Sc2 C26 147.39(16) . . ?
O1 Sc2 C26 110.14(17) . . ?
N1 Sc2 C24 132.28(16) . . ?
O2 Sc2 C24 93.47(14) . . ?
O1 Sc2 C24 141.13(15) . . ?
C26 Sc2 C24 54.80(16) . . ?
N1 Sc2 C25 106.64(15) . . ?
O2 Sc2 C25 115.58(15) . . ?
O1 Sc2 C25 143.29(16) . . ?
C26 Sc2 C25 33.23(17) . . ?
C24 Sc2 C25 33.19(15) . . ?
N1 Sc2 C22 137.44(15) . . ?
O2 Sc2 C22 136.22(14) . . ?
O1 Sc2 C22 92.70(16) . . ?
C26 Sc2 C22 32.80(17) . . ?
C24 Sc2 C22 54.57(17) . . ?
C25 Sc2 C22 54.78(18) . . ?
N1 Sc2 C23 161.29(16) . . ?
O2 Sc2 C23 104.08(14) . . ?
O1 Sc2 C23 108.17(16) . . ?
C26 Sc2 C23 54.48(16) . . ?
C24 Sc2 C23 32.96(16) . . ?
C25 Sc2 C23 54.82(16) . . ?
C22 Sc2 C23 32.74(15) . . ?
N1 Sc2 Sc3 44.67(9) . . ?
O2 Sc2 Sc3 41.72(8) . . ?
O1 Sc2 Sc3 87.50(10) . . ?
C26 Sc2 Sc3 148.80(13) . . ?
C24 Sc2 Sc3 124.43(11) . . ?
C25 Sc2 Sc3 125.67(12) . . ?
C22 Sc2 Sc3 177.89(12) . . ?
C23 Sc2 Sc3 145.34(11) . . ?
N1 Sc2 Sc1 44.17(10) . . ?
O2 Sc2 Sc1 87.81(9) . . ?
O1 Sc2 Sc1 41.93(9) . . ?
C26 Sc2 Sc1 123.36(12) . . ?
C24 Sc2 Sc1 176.14(12) . . ?
C25 Sc2 Sc1 143.28(11) . . ?
C22 Sc2 Sc1 126.22(13) . . ?
C23 Sc2 Sc1 149.90(13) . . ?
Sc3 Sc2 Sc1 54.93(2) . . ?
O3 Sc3 O2 88.89(13) . . ?
O3 Sc3 N1 91.25(13) . . ?
O2 Sc3 N1 75.87(11) . . ?
O3 Sc3 C1 81.41(14) . . ?
O2 Sc3 C1 133.99(13) . . ?
N1 Sc3 C1 59.64(13) . . ?
O3 Sc3 C33 148.58(16) . . ?
O2 Sc3 C33 113.70(15) . . ?
N1 Sc3 C33 114.57(14) . . ?
C1 Sc3 C33 96.00(15) . . ?
O3 Sc3 C36 94.39(16) . . ?
O2 Sc3 C36 125.40(13) . . ?
N1 Sc3 C36 158.02(14) . . ?
C1 Sc3 C36 100.24(16) . . ?
C33 Sc3 C36 55.03(17) . . ?
O3 Sc3 C32 116.93(16) . . ?
O2 Sc3 C32 142.09(14) . . ?
N1 Sc3 C32 126.80(13) . . ?
C1 Sc3 C32 79.96(15) . . ?
C33 Sc3 C32 33.00(16) . . ?
C36 Sc3 C32 33.28(16) . . ?
O3 Sc3 C34 136.55(16) . . ?
O2 Sc3 C34 87.34(14) . . ?
N1 Sc3 C34 129.31(16) . . ?
C1 Sc3 C34 129.10(16) . . ?
C33 Sc3 C34 33.21(16) . . ?
C36 Sc3 C34 54.74(17) . . ?
C32 Sc3 C34 54.75(16) . . ?
O3 Sc3 C35 104.50(16) . . ?
O2 Sc3 C35 93.65(14) . . ?
N1 Sc3 C35 161.03(16) . . ?
C1 Sc3 C35 132.35(16) . . ?
C33 Sc3 C35 54.87(16) . . ?
C36 Sc3 C35 33.04(15) . . ?
C32 Sc3 C35 54.83(15) . . ?
C34 Sc3 C35 32.83(17) . . ?
O3 Sc3 C2 98.12(13) . . ?
O2 Sc3 C2 107.58(11) . . ?
N1 Sc3 C2 32.37(11) . . ?
C1 Sc3 C2 31.89(14) . . ?
C33 Sc3 C2 95.46(14) . . ?
C36 Sc3 C2 125.65(14) . . ?
C32 Sc3 C2 96.28(13) . . ?
C34 Sc3 C2 124.19(16) . . ?
C35 Sc3 C2 149.20(15) . . ?
O3 Sc3 Sc1 45.06(9) . . ?
O2 Sc3 Sc1 92.29(8) . . ?
N1 Sc3 Sc1 49.03(9) . . ?
C1 Sc3 Sc1 50.38(10) . . ?
C33 Sc3 Sc1 146.07(11) . . ?
C36 Sc3 Sc1 126.62(13) . . ?
C32 Sc3 Sc1 125.62(12) . . ?
C34 Sc3 Sc1 178.32(13) . . ?
C35 Sc3 Sc1 148.84(14) . . ?
C2 Sc3 Sc1 54.39(9) . . ?
O3 Sc3 Sc2 84.88(10) . . ?
O2 Sc3 Sc2 38.82(7) . . ?
N1 Sc3 Sc2 37.66(8) . . ?
C1 Sc3 Sc2 95.33(11) . . ?
C33 Sc3 Sc2 126.47(13) . . ?
C36 Sc3 Sc2 164.14(12) . . ?
C32 Sc3 Sc2 156.29(13) . . ?
C34 Sc3 Sc2 116.38(12) . . ?
C35 Sc3 Sc2 132.03(12) . . ?
C2 Sc3 Sc2 70.01(9) . . ?
Sc1 Sc3 Sc2 62.57(3) . . ?
N2' Sc4 O6 90.3(4) . . ?
N2' Sc4 O4 86.2(4) . . ?
O6 Sc4 O4 93.56(13) . . ?
O6 Sc4 N2 90.0(2) . . ?
O4 Sc4 N2 76.1(2) . . ?
O6 Sc4 C50 75.7(2) . . ?
O4 Sc4 C50 131.91(19) . . ?
N2 Sc4 C50 57.6(3) . . ?
N2' Sc4 C62 107.3(4) . . ?
O6 Sc4 C62 148.62(14) . . ?
O4 Sc4 C62 112.88(13) . . ?
N2 Sc4 C62 111.9(2) . . ?
C50 Sc4 C62 96.8(2) . . ?
N2' Sc4 C63 113.8(4) . . ?
O6 Sc4 C63 115.97(15) . . ?
O4 Sc4 C63 142.96(12) . . ?
N2 Sc4 C63 122.8(2) . . ?
C50 Sc4 C63 79.6(2) . . ?
C62 Sc4 C63 33.22(14) . . ?
N2' Sc4 C64 143.2(4) . . ?
O6 Sc4 C64 95.56(14) . . ?
O4 Sc4 C64 129.34(13) . . ?
N2 Sc4 C64 153.3(2) . . ?
C50 Sc4 C64 98.6(2) . . ?
C62 Sc4 C64 54.87(15) . . ?
C63 Sc4 C64 32.73(15) . . ?
N2' Sc4 C61 129.7(4) . . ?
O6 Sc4 C61 139.96(15) . . ?
O4 Sc4 C61 88.52(12) . . ?
N2 Sc4 C61 129.0(2) . . ?
C50 Sc4 C61 129.4(2) . . ?
C62 Sc4 C61 32.91(14) . . ?
C63 Sc4 C61 54.55(14) . . ?
C64 Sc4 C61 54.71(14) . . ?
N2' Sc4 C65 161.8(4) . . ?
O6 Sc4 C65 107.25(15) . . ?
O4 Sc4 C65 96.99(13) . . ?
N2 Sc4 C65 161.9(2) . . ?
C50 Sc4 C65 131.1(2) . . ?
C62 Sc4 C65 54.94(15) . . ?
C63 Sc4 C65 54.61(15) . . ?
C64 Sc4 C65 33.09(14) . . ?
C61 Sc4 C65 33.12(15) . . ?
O6 Sc4 C51 93.79(18) . . ?
O4 Sc4 C51 106.97(18) . . ?
N2 Sc4 C51 31.5(3) . . ?
C50 Sc4 C51 30.8(2) . . ?
C62 Sc4 C51 94.22(18) . . ?
C63 Sc4 C51 93.55(19) . . ?
C64 Sc4 C51 121.9(2) . . ?
C61 Sc4 C51 123.75(19) . . ?
C65 Sc4 C51 147.01(19) . . ?
N2' Sc4 Sc6 45.7(4) . . ?
O6 Sc4 Sc6 44.61(9) . . ?
O4 Sc4 Sc6 89.67(7) . . ?
N2 Sc4 Sc6 46.24(18) . . ?
C50 Sc4 Sc6 49.87(18) . . ?
C62 Sc4 Sc6 145.29(11) . . ?
C63 Sc4 Sc6 126.88(10) . . ?
C64 Sc4 Sc6 129.37(11) . . ?
C61 Sc4 Sc6 175.21(11) . . ?
C65 Sc4 Sc6 151.63(12) . . ?
C51 Sc4 Sc6 52.74(15) . . ?
N2 Sc5 O5 89.3(2) . . ?
N2 Sc5 O4 85.6(2) . . ?
O5 Sc5 O4 94.33(12) . . ?
O5 Sc5 N2' 88.2(4) . . ?
O4 Sc5 N2' 75.8(3) . . ?
O5 Sc5 C50' 75.3(3) . . ?
O4 Sc5 C50' 131.3(3) . . ?
N2' Sc5 C50' 56.7(4) . . ?
N2 Sc5 C71 109.8(2) . . ?
O5 Sc5 C71 150.28(14) . . ?
O4 Sc5 C71 109.29(13) . . ?
N2' Sc5 C71 114.4(4) . . ?
C50' Sc5 C71 100.3(3) . . ?
N2 Sc5 C75 135.8(2) . . ?
O5 Sc5 C75 134.90(14) . . ?
O4 Sc5 C75 88.83(12) . . ?
N2' Sc5 C75 135.7(4) . . ?
C50' Sc5 C75 132.0(3) . . ?
C71 Sc5 C75 33.26(14) . . ?
N2 Sc5 C72 111.0(2) . . ?
O5 Sc5 C72 118.91(14) . . ?
O4 Sc5 C72 141.96(13) . . ?
N2' Sc5 C72 120.0(4) . . ?
C50' Sc5 C72 78.5(3) . . ?
C71 Sc5 C72 33.52(14) . . ?
C75 Sc5 C72 55.06(13) . . ?
N2 Sc5 C73 137.9(2) . . ?
O5 Sc5 C73 95.29(14) . . ?
O4 Sc5 C73 135.46(13) . . ?
N2' Sc5 C73 147.8(3) . . ?
C50' Sc5 C73 93.2(3) . . ?
C71 Sc5 C73 55.23(15) . . ?
C75 Sc5 C73 54.95(15) . . ?
C72 Sc5 C73 32.96(15) . . ?
N2 Sc5 C74 164.3(2) . . ?
O5 Sc5 C74 103.36(14) . . ?
O4 Sc5 C74 102.48(13) . . ?
N2' Sc5 C74 168.4(4) . . ?
C50' Sc5 C74 126.2(3) . . ?
C71 Sc5 C74 54.97(15) . . ?
C75 Sc5 C74 32.96(15) . . ?
C72 Sc5 C74 54.70(15) . . ?
C73 Sc5 C74 33.06(15) . . ?
O5 Sc5 C51' 91.6(2) . . ?
O4 Sc5 C51' 105.9(3) . . ?
N2' Sc5 C51' 30.6(4) . . ?
C50' Sc5 C51' 30.1(3) . . ?
C71 Sc5 C51' 98.7(3) . . ?
C75 Sc5 C51' 130.6(3) . . ?
C72 Sc5 C51' 92.0(3) . . ?
C73 Sc5 C51' 117.2(3) . . ?
C74 Sc5 C51' 146.7(3) . . ?
N2 Sc5 Sc6 46.2(2) . . ?
O5 Sc5 Sc6 43.06(8) . . ?
O4 Sc5 Sc6 89.98(8) . . ?
N2' Sc5 Sc6 45.9(3) . . ?
C50' Sc5 Sc6 50.1(2) . . ?
C71 Sc5 Sc6 149.17(11) . . ?
C75 Sc5 Sc6 177.52(11) . . ?
C72 Sc5 Sc6 126.56(10) . . ?
C73 Sc5 Sc6 125.05(11) . . ?
C74 Sc5 Sc6 145.53(12) . . ?
C51' Sc5 Sc6 51.8(2) . . ?
O5 Sc6 O6 88.46(13) . . ?
O5 Sc6 N2' 90.2(4) . . ?
O6 Sc6 N2' 80.5(4) . . ?
O5 Sc6 N2 79.9(2) . . ?
O6 Sc6 N2 90.60(19) . . ?
O5 Sc6 C50 134.27(18) . . ?
O6 Sc6 C50 74.59(19) . . ?
N2 Sc6 C50 58.6(3) . . ?
O5 Sc6 C50' 75.3(3) . . ?
O6 Sc6 C50' 135.5(3) . . ?
N2' Sc6 C50' 58.9(4) . . ?
O5 Sc6 C81 107.23(16) . . ?
O6 Sc6 C81 148.80(15) . . ?
N2' Sc6 C81 125.0(4) . . ?
N2 Sc6 C81 118.2(2) . . ?
C50 Sc6 C81 108.9(2) . . ?
C50' Sc6 C81 75.5(3) . . ?
O5 Sc6 C82 139.51(16) . . ?
O6 Sc6 C82 124.36(17) . . ?
N2' Sc6 C82 115.9(4) . . ?
N2 Sc6 C82 118.3(2) . . ?
C50 Sc6 C82 81.8(2) . . ?
C50' Sc6 C82 91.7(3) . . ?
C81 Sc6 C82 32.60(17) . . ?
O5 Sc6 C83 136.75(15) . . ?
O6 Sc6 C83 95.84(15) . . ?
N2' Sc6 C83 133.0(4) . . ?
N2 Sc6 C83 142.7(2) . . ?
C50 Sc6 C83 87.8(2) . . ?
C50' Sc6 C83 124.4(3) . . ?
C81 Sc6 C83 54.21(16) . . ?
C82 Sc6 C83 32.89(16) . . ?
O5 Sc6 C84 103.94(15) . . ?
O6 Sc6 C84 96.31(14) . . ?
N2' Sc6 C84 165.5(4) . . ?
N2 Sc6 C84 172.1(2) . . ?
C50 Sc6 C84 119.7(2) . . ?
C50' Sc6 C84 127.6(3) . . ?
C81 Sc6 C84 54.28(16) . . ?
C82 Sc6 C84 54.45(16) . . ?
C83 Sc6 C84 32.82(16) . . ?
O5 Sc6 C85 88.51(14) . . ?
O6 Sc6 C85 124.82(16) . . ?
N2' Sc6 C85 154.6(4) . . ?
N2 Sc6 C85 142.6(2) . . ?
C50 Sc6 C85 136.0(2) . . ?
C50' Sc6 C85 96.4(3) . . ?
C81 Sc6 C85 33.08(17) . . ?
C82 Sc6 C85 54.42(17) . . ?
C83 Sc6 C85 54.14(16) . . ?
C84 Sc6 C85 32.41(15) . . ?
O5 Sc6 C51' 94.6(3) . . ?
O6 Sc6 C51' 112.9(3) . . ?
N2' Sc6 C51' 32.6(4) . . ?
C50' Sc6 C51' 31.7(3) . . ?
C81 Sc6 C51' 93.0(3) . . ?
C82 Sc6 C51' 93.1(3) . . ?
C83 Sc6 C51' 122.3(3) . . ?
C84 Sc6 C51' 145.8(3) . . ?
C85 Sc6 C51' 122.3(3) . . ?

loop_
_geom_bond_atom_site_label_1
_geom_bond_atom_site_label_2
_geom_bond_distance
_geom_bond_site_symmetry_2
_geom_bond_publ_flag
C1 C2 1.369(6) . ?
C1 Sc3 2.321(4) . ?
C1 Sc1 2.322(4) . ?
C2 N1 1.385(5) . ?
C2 C3 1.501(5) . ?
C2 Sc1 2.556(4) . ?
C2 Sc3 2.580(4) . ?
C3 C4 1.365(6) . ?
C3 C8 1.394(6) . ?
C4 C5 1.391(7) . ?
C5 C6 1.345(8) . ?
C6 C7 1.377(8) . ?
C7 C8 1.368(7) . ?
C9 O1 1.367(6) . ?
C10 O2 1.431(5) . ?
C11 O3 1.339(5) . ?
C12 C13 1.368(8) . ?
C12 C16 1.403(7) . ?
C12 C17 1.531(8) . ?
C12 Sc1 2.485(5) . ?
C13 C14 1.381(7) . ?
C13 C18 1.523(8) . ?
C13 Sc1 2.478(5) . ?
C14 C15 1.423(7) . ?
C14 C19 1.501(8) . ?
C14 Sc1 2.493(5) . ?
C15 C16 1.435(8) . ?
C15 C20 1.499(7) . ?
C15 Sc1 2.501(5) . ?
C16 C21 1.506(8) . ?
C16 Sc1 2.508(5) . ?
C22 C23 1.405(7) . ?
C22 C26 1.403(7) . ?
C22 C27 1.522(8) . ?
C22 Sc2 2.491(5) . ?
C23 C24 1.411(7) . ?
C23 C28 1.528(7) . ?
C23 Sc2 2.492(5) . ?
C24 C25 1.418(6) . ?
C24 C29 1.515(7) . ?
C24 Sc2 2.480(5) . ?
C25 C26 1.418(7) . ?
C25 C30 1.496(8) . ?
C25 Sc2 2.482(5) . ?
C26 C31 1.511(7) . ?
C26 Sc2 2.478(5) . ?
C32 C33 1.405(7) . ?
C32 C36 1.422(7) . ?
C32 C37 1.499(6) . ?
C32 Sc3 2.483(4) . ?
C33 C34 1.415(7) . ?
C33 C38 1.518(7) . ?
C33 Sc3 2.463(5) . ?
C34 C35 1.408(7) . ?
C34 C39 1.511(7) . ?
C34 Sc3 2.488(5) . ?
C35 C36 1.415(7) . ?
C35 C40 1.503(7) . ?
C35 Sc3 2.495(4) . ?
C36 C41 1.507(7) . ?
C36 Sc3 2.482(4) . ?
N2 C51 1.386(11) . ?
N2 Sc5 1.921(8) . ?
N2 Sc6 2.236(7) . ?
N2 Sc4 2.318(6) . ?
C50 C51 1.365(10) . ?
C50 Sc6 2.394(8) . ?
C50 Sc4 2.397(7) . ?
C51 C52 1.503(12) . ?
C51 Sc6 2.578(7) . ?
C51 Sc4 2.653(7) . ?
C52 C53 1.389(8) . ?
C52 C57 1.389(8) . ?
C53 C54 1.393(8) . ?
C54 C55 1.413(9) . ?
C55 C56 1.386(9) . ?
C56 C57 1.391(8) . ?
N2' C51' 1.377(17) . ?
N2' Sc4 1.893(13) . ?
N2' Sc6 2.225(14) . ?
N2' Sc5 2.351(13) . ?
C50' C51' 1.363(15) . ?
C50' Sc6 2.413(10) . ?
C50' Sc5 2.456(10) . ?
C51' C52' 1.50(2) . ?
C51' Sc6 2.553(11) . ?
C51' Sc5 2.707(11) . ?
C52' C53' 1.387(10) . ?
C52' C57' 1.398(9) . ?
C53' C54' 1.389(9) . ?
C54' C55' 1.377(9) . ?
C55' C56' 1.390(9) . ?
C56' C57' 1.378(9) . ?
C58 O4 1.418(5) . ?
C59 O5 1.412(6) . ?
C60 O6 1.073(6) . ?
C61 C62 1.406(6) . ?
C61 C65 1.422(6) . ?
C61 C66 1.516(6) . ?
C61 Sc4 2.492(4) . ?
C62 C63 1.415(6) . ?
C62 C67 1.513(6) . ?
C62 Sc4 2.471(4) . ?
C63 C64 1.399(6) . ?
C63 C68 1.517(6) . ?
C63 Sc4 2.479(4) . ?
C64 C65 1.419(6) . ?
C64 C69 1.507(6) . ?
C64 Sc4 2.485(4) . ?
C65 C70 1.499(6) . ?
C65 Sc4 2.498(4) . ?
C71 C75 1.411(6) . ?
C71 C72 1.426(6) . ?
C71 C76 1.510(6) . ?
C71 Sc5 2.458(4) . ?
C72 C73 1.412(7) . ?
C72 C77 1.500(6) . ?
C72 Sc5 2.488(4) . ?
C73 C74 1.418(6) . ?
C73 C78 1.500(7) . ?
C73 Sc5 2.489(4) . ?
C74 C75 1.409(7) . ?
C74 C79 1.504(7) . ?
C74 Sc5 2.494(4) . ?
C75 C80 1.519(6) . ?
C75 Sc5 2.471(4) . ?
C81 C82 1.391(7) . ?
C81 C85 1.415(7) . ?
C81 C86 1.513(8) . ?
C81 Sc6 2.475(4) . ?
C82 C83 1.407(7) . ?
C82 C87 1.504(7) . ?
C82 Sc6 2.483(4) . ?
C83 C84 1.408(7) . ?
C83 C88 1.521(7) . ?
C83 Sc6 2.489(4) . ?
C84 C85 1.393(7) . ?
C84 C89 1.500(7) . ?
C84 Sc6 2.495(4) . ?
C85 C90 1.520(8) . ?
C85 Sc6 2.495(4) . ?
N1 Sc2 1.979(3) . ?
N1 Sc1 2.262(4) . ?
N1 Sc3 2.277(3) . ?
O1 Sc2 2.047(3) . ?
O1 Sc1 2.174(3) . ?
O2 Sc2 2.040(3) . ?
O2 Sc3 2.166(3) . ?
O3 Sc1 2.097(3) . ?
O3 Sc3 2.103(3) . ?
O4 Sc5 2.098(3) . ?
O4 Sc4 2.111(3) . ?
O5 Sc5 2.055(3) . ?
O5 Sc6 2.114(3) . ?
O6 Sc4 2.105(4) . ?
O6 Sc6 2.169(3) . ?
Sc1 Sc3 2.9623(11) . ?
Sc1 Sc2 3.2123(12) . ?
Sc2 Sc3 3.2102(11) . ?
Sc4 Sc6 3.0859(11) . ?
Sc5 Sc6 3.0833(11) . ?
